data_7703378
loop_
_publ_author_name
'Halevas, Eleftherios'
'Mavroidi, Barbara'
'Antonoglou, Orestis'
'Hatzidimitriou, Antonios'
'Sagnou, Marina'
'Pantazaki, Anastasia A.'
'Litsardakis, George'
'Pelecanou, Maria'

_publ_section_title
;
 Structurally characterized gallium-chrysin complexes with anticancer
 potential.
;
_journal_issue 8
_journal_name_full 'Dalton transactions (Cambridge, England : 2003)'
_journal_page_first 2734
_journal_page_last 2746
_journal_paper_doi 10.1039/c9dt04540f
_journal_volume 49
_journal_year 2020
_chemical_formula_moiety 'C28 H21 Ga1 N4 O11'
_chemical_formula_sum 'C28 H21 Ga N4 O11'
_chemical_formula_weight 659.21
_space_group_IT_number 14
_space_group_name_Hall '-P 2ybc'
_space_group_name_H-M_alt 'P 1 21/c 1'
_symmetry_cell_setting monoclinic
_symmetry_space_group_name_H-M 'P 1 21/c 1'
_atom_sites_solution_hydrogens difmap
_atom_sites_solution_primary other
_audit_update_record
;
2019-11-19 deposited with the CCDC.	2020-01-21 downloaded from the CCDC.
;
_cell_angle_alpha 90
_cell_angle_beta 100.5349(16)
_cell_angle_gamma 90
_cell_formula_units_Z 8
_cell_length_a 14.6494(8)
_cell_length_b 17.8655(9)
_cell_length_c 20.9791(11)
_cell_measurement_reflns_used 390
_cell_measurement_temperature 295
_cell_measurement_theta_max 20
_cell_measurement_theta_min 10
_cell_volume 5398.1(5)
_computing_cell_refinement 'Apex2 (Bruker AXS, 2006)'
_computing_data_collection 'Apex2 (Bruker AXS, 2006)'
_computing_data_reduction 'Apex2 (Bruker AXS, 2006)'
_computing_molecular_graphics 'CAMERON (Watkin et al., 1996)'
_computing_publication_material 'CRYSTALS (Betteridge et al., 2003)'
_computing_structure_refinement 'CRYSTALS (Betteridge et al., 2003)'
_computing_structure_solution 'Superflip (Palatinus & Chapuis, 2007)'
_diffrn_ambient_temperature 295
_diffrn_measured_fraction_theta_full 0.997
_diffrn_measured_fraction_theta_max 0.986
_diffrn_measurement_device Area
_diffrn_measurement_device_type 'Bruker Kappa Apex2'
_diffrn_measurement_method '\f & \w scans'
_diffrn_radiation_monochromator graphite
_diffrn_radiation_type 'Mo K\a'
_diffrn_radiation_wavelength 0.71073
_diffrn_reflns_av_R_equivalents 0.018
_diffrn_reflns_limit_h_max 17
_diffrn_reflns_limit_h_min -17
_diffrn_reflns_limit_k_max 21
_diffrn_reflns_limit_k_min -21
_diffrn_reflns_limit_l_max 25
_diffrn_reflns_limit_l_min -19
_diffrn_reflns_number 52579
_diffrn_reflns_theta_full 25.080
_diffrn_reflns_theta_max 25.856
_diffrn_reflns_theta_min 1.414
_diffrn_standards_number 0
_exptl_absorpt_coefficient_mu 1.092
_exptl_absorpt_correction_T_max 0.89
_exptl_absorpt_correction_T_min 0.80
_exptl_absorpt_correction_type numerical
_exptl_absorpt_process_details
; 
 Analytical Absorption (De Meulenaer & Tompa, 1965) 
;
_exptl_crystal_colour yellow
_exptl_crystal_density_diffrn 1.622
_exptl_crystal_density_method 'not measured'
_exptl_crystal_description prism
_exptl_crystal_F_000 2688
_exptl_crystal_size_max 0.240
_exptl_crystal_size_mid 0.210
_exptl_crystal_size_min 0.110
_refine_diff_density_max 0.39
_refine_diff_density_min -0.28
_refine_ls_extinction_method None
_refine_ls_goodness_of_fit_ref 0.9998
_refine_ls_hydrogen_treatment constr
_refine_ls_matrix_type full
_refine_ls_number_parameters 793
_refine_ls_number_reflns 8450
_refine_ls_number_restraints 0
_refine_ls_R_factor_all 0.0511
_refine_ls_R_factor_gt 0.0356
_refine_ls_shift/su_max 0.0021466
_refine_ls_shift/su_mean 0.0000726
_refine_ls_structure_factor_coef Fsqd
_refine_ls_weighting_details
;
 Method, part 1, Chebychev polynomial, (Watkin, 1994, Prince, 1982) 
 [weight] = 1.0/[A~0~*T~0~(x)+A~1~*T~1~(x) ... +A~n-1~]*T~n-1~(x)] 
 where A~i~ are the Chebychev coefficients listed below and x= Fcalc/Fmax 
 Method = Robust Weighting (Prince, 1982) 
 W = [weight] * [1-(deltaF/6*sigmaF)^2^]^2^ 
 A~i~ are: 
 0.947 1.14 0.320 
;
_refine_ls_weighting_scheme calc
_refine_ls_wR_factor_all 0.0508
_refine_ls_wR_factor_gt 0.0465
_refine_ls_wR_factor_ref 0.0465
_reflns_limit_h_max 17
_reflns_limit_h_min -17
_reflns_limit_k_max 21
_reflns_limit_k_min 0
_reflns_limit_l_max 25
_reflns_limit_l_min 0
_reflns_number_gt 8450
_reflns_number_total 10296
_reflns_threshold_expression I>2.0\s(I)
_oxford_diffrn_Wilson_B_factor 3.13
_oxford_diffrn_Wilson_scale 349.65
_oxford_refine_ls_r_factor_ref 0.0356
_oxford_refine_ls_scale 0.065546(4)
_oxford_reflns_number_all 10255
_oxford_reflns_threshold_expression_ref I>2.0\s(I)
_cod_data_source_file c9dt04540f2.cif
_cod_data_source_block 1
_cod_depositor_comments
;
The following automatic conversions were performed:

data item '_atom_sites_solution_primary' value 'Other' was changed to
'other' in accordance with the
/home/data/users/saulius/crontab/automatic-downloads/rss-feeds/RSC/lib/dictionaries/cif_core.dic
dictionary named 'cif_core.dic' version 2.4.2 last updated on
2011-04-26.

Automatic conversion script
Id: cif_fix_values 7556 2019-12-06 15:28:31Z antanas 

 Adding full bibliography for 7703378--7703380.cif.
;
_cod_original_sg_symbol_H-M 'P 1 21/c 1 '
_cod_original_formula_sum 'C28 H21 Ga1 N4 O11'
_cod_database_code 7703378

loop_
_symmetry_equiv_pos_as_xyz
x,y,z
-x,-y,-z
-x,y+1/2,-z+1/2
x,-y+1/2,z+1/2

loop_
_atom_site_label
_atom_site_type_symbol
_atom_site_fract_x
_atom_site_fract_y
_atom_site_fract_z
_atom_site_U_iso_or_equiv
_atom_site_occupancy
_atom_site_adp_type
_atom_site_refinement_flags_posn
Ga1 Ga 0.502988(16) 0.330283(12) 0.647528(11) 0.0405 1.0000 Uani .
Ga2 Ga 1.003077(17) 0.585431(13) 0.129891(12) 0.0476 1.0000 Uani .
O1 O 0.56598(9) 0.28109(7) 0.72064(6) 0.0405 1.0000 Uani .
O2 O 0.45068(9) 0.24098(7) 0.60292(6) 0.0433 1.0000 Uani .
O3 O 0.52551(9) 0.02598(7) 0.64541(6) 0.0425 1.0000 Uani .
O4 O 0.72573(10) 0.08767(8) 0.83955(7) 0.0512 1.0000 Uani .
O5 O 0.61191(9) 0.32853(8) 0.60040(6) 0.0475 1.0000 Uani .
O6 O 0.73185(12) 0.38377(10) 0.65441(9) 0.0749 1.0000 Uani .
O7 O 0.73168(12) 0.26555(10) 0.64246(9) 0.0702 1.0000 Uani .
O8 O 0.38827(10) 0.33884(8) 0.69002(7) 0.0516 1.0000 Uani .
O9 O 1.07050(10) 0.54181(7) 0.20449(7) 0.0462 1.0000 Uani .
O10 O 0.95277(10) 0.49258(8) 0.09127(7) 0.0503 1.0000 Uani .
O11 O 1.01524(9) 0.28105(7) 0.15203(6) 0.0429 1.0000 Uani .
O12 O 1.22498(10) 0.35675(8) 0.33816(7) 0.0509 1.0000 Uani .
O13 O 1.10787(11) 0.58420(10) 0.07989(7) 0.0620 1.0000 Uani .
O14 O 1.23644(14) 0.61918(12) 0.13611(10) 0.0852 1.0000 Uani .
O15 O 1.21803(13) 0.50636(11) 0.10907(9) 0.0771 1.0000 Uani .
O16 O 0.89012(10) 0.59492(9) 0.17398(7) 0.0574 1.0000 Uani .
O17 O 0.77044(15) 0.79172(11) 0.64314(11) 0.0952 1.0000 Uani .
O18 O 0.64529(17) 0.76287(14) 0.58353(13) 0.1231 1.0000 Uani .
O19 O 0.69585(19) 0.87378(14) 0.58842(15) 0.1368 1.0000 Uani .
O20 O 0.74397(16) 0.56148(10) 0.35536(12) 0.0905 1.0000 Uani .
O21 O 0.88242(17) 0.53535(13) 0.36733(14) 0.1206 1.0000 Uani .
O22 O 0.83443(15) 0.64603(12) 0.33550(13) 0.1112 1.0000 Uani .
N1 N 0.54416(11) 0.43394(8) 0.68610(7) 0.0378 1.0000 Uani .
N2 N 0.43255(11) 0.39641(9) 0.57545(8) 0.0390 1.0000 Uani .
N3 N 0.69392(13) 0.32625(12) 0.63396(9) 0.0513 1.0000 Uani .
N4 N 1.03751(12) 0.69322(10) 0.16127(8) 0.0461 1.0000 Uani .
N5 N 0.92836(12) 0.64396(10) 0.05331(8) 0.0467 1.0000 Uani .
N6 N 1.18957(15) 0.56928(13) 0.10944(10) 0.0622 1.0000 Uani .
N7 N 0.7042(2) 0.80835(16) 0.60600(16) 0.1016 1.0000 Uani .
N8 N 0.8199(2) 0.58142(14) 0.35264(15) 0.0969 1.0000 Uani .
C1 C 0.58337(13) 0.20808(11) 0.72473(9) 0.0371 1.0000 Uani .
C2 C 0.64479(13) 0.18199(11) 0.77744(9) 0.0403 1.0000 Uani .
C3 C 0.66582(14) 0.10683(11) 0.78564(9) 0.0417 1.0000 Uani .
C4 C 0.62753(14) 0.05528(11) 0.73965(9) 0.0412 1.0000 Uani .
C5 C 0.56617(13) 0.07982(11) 0.68687(9) 0.0387 1.0000 Uani .
C6 C 0.54133(13) 0.15630(10) 0.67592(9) 0.0369 1.0000 Uani .
C7 C 0.47746(13) 0.17390(11) 0.61962(9) 0.0391 1.0000 Uani .
C8 C 0.43684(14) 0.11419(11) 0.57831(10) 0.0418 1.0000 Uani .
C9 C 0.46136(14) 0.04348(12) 0.59253(10) 0.0426 1.0000 Uani .
C10 C 0.42457(15) -0.02382(12) 0.55614(10) 0.0489 1.0000 Uani .
C11 C 0.45598(17) -0.09492(13) 0.57513(12) 0.0616 1.0000 Uani .
C12 C 0.42043(18) -0.15708(15) 0.53929(13) 0.0698 1.0000 Uani .
C13 C 0.35555(18) -0.14878(15) 0.48569(13) 0.0660 1.0000 Uani .
C14 C 0.32412(17) -0.08051(15) 0.46435(12) 0.0634 1.0000 Uani .
C15 C 0.35884(17) -0.01685(14) 0.50026(11) 0.0577 1.0000 Uani .
C16 C 0.60078(14) 0.44925(11) 0.73998(9) 0.0407 1.0000 Uani .
C17 C 0.62938(14) 0.52238(11) 0.75741(10) 0.0436 1.0000 Uani .
C18 C 0.59610(14) 0.57984(12) 0.71583(10) 0.0440 1.0000 Uani .
C19 C 0.53567(14) 0.56531(11) 0.65782(10) 0.0408 1.0000 Uani .
C20 C 0.49677(15) 0.62092(12) 0.61209(10) 0.0455 1.0000 Uani .
C21 C 0.43755(14) 0.60291(12) 0.55687(10) 0.0455 1.0000 Uani .
C22 C 0.41253(14) 0.52638(12) 0.54245(10) 0.0427 1.0000 Uani .
C23 C 0.35358(14) 0.50207(12) 0.48585(10) 0.0451 1.0000 Uani .
C24 C 0.33565(14) 0.42872(12) 0.47613(10) 0.0458 1.0000 Uani .
C25 C 0.37671(13) 0.37521(12) 0.52181(9) 0.0426 1.0000 Uani .
C26 C 0.51116(14) 0.49026(11) 0.64584(10) 0.0381 1.0000 Uani .
C27 C 0.45020(13) 0.47093(11) 0.58648(10) 0.0388 1.0000 Uani .
C28 C 0.37036(18) 0.30470(14) 0.74634(12) 0.0656 1.0000 Uani .
C29 C 1.08459(13) 0.46927(11) 0.21454(10) 0.0409 1.0000 Uani .
C30 C 1.14456(14) 0.44778(11) 0.27093(10) 0.0423 1.0000 Uani .
C31 C 1.16298(14) 0.37304(11) 0.28352(10) 0.0434 1.0000 Uani .
C32 C 1.12102(13) 0.31694(11) 0.24314(9) 0.0419 1.0000 Uani .
C33 C 1.05854(13) 0.33830(11) 0.18897(9) 0.0399 1.0000 Uani .
C34 C 1.03837(13) 0.41411(11) 0.17183(9) 0.0396 1.0000 Uani .
C35 C 0.97556(14) 0.42830(11) 0.11368(10) 0.0429 1.0000 Uani .
C36 C 0.93314(14) 0.36564(11) 0.07774(10) 0.0454 1.0000 Uani .
C37 C 0.95217(14) 0.29521(12) 0.09774(10) 0.0441 1.0000 Uani .
C38 C 0.91425(15) 0.22705(12) 0.06402(10) 0.0477 1.0000 Uani .
C39 C 0.93359(16) 0.15727(13) 0.09161(12) 0.0566 1.0000 Uani .
C40 C 0.89611(17) 0.09281(14) 0.05835(12) 0.0625 1.0000 Uani .
C41 C 0.84204(17) 0.10056(15) -0.00021(12) 0.0628 1.0000 Uani .
C42 C 0.82075(17) 0.16812(15) -0.02744(12) 0.0622 1.0000 Uani .
C43 C 0.85604(16) 0.23152(14) 0.00452(11) 0.0549 1.0000 Uani .
C44 C 1.09415(15) 0.71314(12) 0.21393(11) 0.0493 1.0000 Uani .
C45 C 1.11569(16) 0.78897(12) 0.22705(11) 0.0529 1.0000 Uani .
C46 C 1.07466(15) 0.84189(13) 0.18424(11) 0.0538 1.0000 Uani .
C47 C 1.01431(15) 0.82131(12) 0.12805(11) 0.0518 1.0000 Uani .
C48 C 0.96760(16) 0.87163(13) 0.07859(12) 0.0567 1.0000 Uani .
C49 C 0.91143(16) 0.84770(13) 0.02721(12) 0.0575 1.0000 Uani .
C50 C 0.89251(15) 0.76991(13) 0.01451(11) 0.0512 1.0000 Uani .
C51 C 0.83534(16) 0.73716(14) -0.03930(12) 0.0569 1.0000 Uani .
C52 C 0.82603(15) 0.66303(14) -0.04771(11) 0.0558 1.0000 Uani .
C53 C 0.87552(14) 0.61668(13) 0.00175(10) 0.0504 1.0000 Uani .
C54 C 0.99608(15) 0.74416(12) 0.11777(11) 0.0458 1.0000 Uani .
C55 C 0.93750(14) 0.71820(12) 0.06020(10) 0.0464 1.0000 Uani .
C56 C 0.84918(17) 0.53842(14) 0.20373(12) 0.0655 1.0000 Uani .
H151 H 0.3380 0.0302 0.4858 0.0656 1.0000 Uiso R
H141 H 0.2790 -0.0752 0.4275 0.0763 1.0000 Uiso R
H131 H 0.3324 -0.1915 0.4631 0.0820 1.0000 Uiso R
H121 H 0.4427 -0.2042 0.5527 0.1014 1.0000 Uiso R
H111 H 0.5008 -0.1010 0.6123 0.0792 1.0000 Uiso R
H81 H 0.3924 0.1257 0.5422 0.0440 1.0000 Uiso R
H41 H 0.6423 0.0045 0.7443 0.0439 1.0000 Uiso R
H21 H 0.6723 0.2159 0.8081 0.0433 1.0000 Uiso R
H566 H 0.7414 0.0445 0.8466 0.0791 1.0000 Uiso R
H565 H 0.3396 0.3613 0.6744 0.0801 1.0000 Uiso R
H282 H 0.4266 0.2828 0.7703 0.1700 1.0000 Uiso R
H281 H 0.3447 0.3390 0.7742 0.1701 1.0000 Uiso R
H283 H 0.3263 0.2650 0.7338 0.1701 1.0000 Uiso R
H201 H 0.5131 0.6699 0.6195 0.0557 1.0000 Uiso R
H211 H 0.4125 0.6399 0.5285 0.0553 1.0000 Uiso R
H251 H 0.3649 0.3243 0.5136 0.0492 1.0000 Uiso R
H241 H 0.2952 0.4131 0.4391 0.0551 1.0000 Uiso R
H231 H 0.3286 0.5373 0.4546 0.0520 1.0000 Uiso R
H181 H 0.6161 0.6283 0.7267 0.0538 1.0000 Uiso R
H171 H 0.6692 0.5324 0.7958 0.0538 1.0000 Uiso R
H161 H 0.6225 0.4095 0.7677 0.0450 1.0000 Uiso R
H301 H 1.1729 0.4841 0.2999 0.0440 1.0000 Uiso R
H564 H 1.2277 0.3112 0.3459 0.0789 1.0000 Uiso R
H321 H 1.1324 0.2671 0.2525 0.0430 1.0000 Uiso R
H361 H 0.8900 0.3748 0.0399 0.0472 1.0000 Uiso R
H431 H 0.8410 0.2775 -0.0148 0.0594 1.0000 Uiso R
H421 H 0.7819 0.1720 -0.0682 0.0753 1.0000 Uiso R
H411 H 0.8191 0.0577 -0.0224 0.0810 1.0000 Uiso R
H401 H 0.9092 0.0467 0.0773 0.0821 1.0000 Uiso R
H391 H 0.9730 0.1523 0.1317 0.0628 1.0000 Uiso R
H567 H 0.8572 0.6298 0.1584 0.0880 1.0000 Uiso R
H563 H 0.8914 0.4960 0.2129 0.1600 1.0000 Uiso R
H562 H 0.8353 0.5580 0.2444 0.1604 1.0000 Uiso R
H561 H 0.7919 0.5223 0.1765 0.1603 1.0000 Uiso R
H491 H 0.8833 0.8819 -0.0029 0.0759 1.0000 Uiso R
H481 H 0.9784 0.9231 0.0852 0.0761 1.0000 Uiso R
H441 H 1.1213 0.6764 0.2428 0.0532 1.0000 Uiso R
H451 H 1.1568 0.8018 0.2646 0.0623 1.0000 Uiso R
H461 H 1.0881 0.8924 0.1920 0.0671 1.0000 Uiso R
H511 H 0.8045 0.7683 -0.0711 0.0722 1.0000 Uiso R
H521 H 0.7885 0.6426 -0.0841 0.0671 1.0000 Uiso R
H531 H 0.8704 0.5646 -0.0025 0.0577 1.0000 Uiso R

loop_
_atom_site_aniso_label
_atom_site_aniso_U_11
_atom_site_aniso_U_22
_atom_site_aniso_U_33
_atom_site_aniso_U_23
_atom_site_aniso_U_13
_atom_site_aniso_U_12
Ga1 0.04366(12) 0.03455(11) 0.04030(12) 0.00225(10) 0.00006(9) 0.00155(10)
Ga2 0.04580(14) 0.04058(13) 0.05139(14) 0.00592(10) -0.00477(11) 0.00378(11)
O1 0.0454(8) 0.0335(7) 0.0406(7) -0.0009(6) 0.0022(6) 0.0018(6)
O2 0.0456(8) 0.0371(8) 0.0424(8) 0.0008(6) -0.0049(6) -0.0016(6)
O3 0.0465(8) 0.0365(7) 0.0423(8) -0.0055(6) 0.0024(6) -0.0046(6)
O4 0.0552(9) 0.0397(8) 0.0513(8) -0.0011(7) -0.0095(7) 0.0060(7)
O5 0.0466(8) 0.0526(9) 0.0408(7) -0.0006(7) 0.0010(6) 0.0012(7)
O6 0.0661(12) 0.0706(12) 0.0852(13) -0.0146(10) 0.0064(10) -0.0132(10)
O7 0.0636(11) 0.0665(12) 0.0762(12) 0.0033(9) 0.0016(9) 0.0097(9)
O8 0.0501(9) 0.0548(9) 0.0509(8) 0.0120(7) 0.0121(7) 0.0074(7)
O9 0.0477(8) 0.0373(8) 0.0485(8) 0.0012(6) -0.0045(6) 0.0013(6)
O10 0.0486(9) 0.0421(8) 0.0534(9) 0.0042(7) -0.0085(7) 0.0028(7)
O11 0.0406(8) 0.0390(7) 0.0468(8) -0.0022(6) 0.0021(6) -0.0010(6)
O12 0.0531(9) 0.0421(8) 0.0506(9) 0.0024(6) -0.0090(7) 0.0017(7)
O13 0.0539(10) 0.0741(11) 0.0536(9) 0.0040(8) -0.0020(7) 0.0086(9)
O14 0.0738(13) 0.0893(14) 0.0842(13) -0.0057(11) -0.0075(10) -0.0044(11)
O15 0.0707(12) 0.0788(13) 0.0772(13) 0.0038(10) 0.0015(10) 0.0183(10)
O16 0.0534(9) 0.0523(9) 0.0650(10) 0.0152(8) 0.0067(7) 0.0029(7)
O17 0.0878(15) 0.0674(13) 0.1174(17) 0.0210(12) -0.0159(13) -0.0117(11)
O18 0.1031(18) 0.0893(17) 0.155(2) 0.0096(15) -0.0351(16) -0.0182(15)
O19 0.120(2) 0.0855(18) 0.181(3) 0.0414(17) -0.0347(18) -0.0105(15)
O20 0.0784(14) 0.0502(11) 0.1425(19) 0.0024(11) 0.0191(13) 0.0023(10)
O21 0.0871(16) 0.0663(14) 0.200(3) 0.0000(16) 0.0029(17) 0.0038(13)
O22 0.0924(16) 0.0517(12) 0.186(3) -0.0034(13) 0.0170(16) -0.0080(11)
N1 0.0391(9) 0.0373(9) 0.0359(9) 0.0019(7) 0.0037(7) 0.0030(7)
N2 0.0374(9) 0.0377(9) 0.0405(9) 0.0027(7) 0.0032(7) 0.0024(7)
N3 0.0467(11) 0.0560(12) 0.0505(10) -0.0010(9) 0.0072(8) 0.0001(10)
N4 0.0405(10) 0.0456(10) 0.0517(11) 0.0060(8) 0.0073(8) 0.0026(8)
N5 0.0414(10) 0.0472(10) 0.0495(11) 0.0079(8) 0.0031(8) 0.0042(8)
N6 0.0553(13) 0.0718(15) 0.0560(12) 0.0006(11) 0.0008(10) 0.0061(12)
N7 0.087(2) 0.0711(18) 0.130(2) 0.0200(17) -0.0235(18) -0.0123(16)
N8 0.0751(18) 0.0494(15) 0.159(3) -0.0068(16) 0.0018(17) -0.0025(14)
C1 0.0386(11) 0.0346(10) 0.0376(11) -0.0006(8) 0.0058(8) 0.0003(8)
C2 0.0420(11) 0.0374(11) 0.0388(10) -0.0021(8) 0.0007(8) -0.0005(9)
C3 0.0406(11) 0.0396(11) 0.0413(11) -0.0009(8) -0.0016(9) 0.0020(9)
C4 0.0430(12) 0.0347(10) 0.0435(11) -0.0021(8) 0.0017(9) 0.0015(9)
C5 0.0401(11) 0.0357(10) 0.0400(11) -0.0032(9) 0.0061(8) -0.0023(9)
C6 0.0357(10) 0.0365(11) 0.0379(10) -0.0024(8) 0.0055(8) -0.0032(8)
C7 0.0373(10) 0.0378(11) 0.0408(11) -0.0010(9) 0.0033(8) -0.0029(9)
C8 0.0398(11) 0.0405(11) 0.0420(11) -0.0043(9) -0.0009(9) -0.0057(9)
C9 0.0392(11) 0.0447(12) 0.0428(11) -0.0064(9) 0.0044(9) -0.0055(9)
C10 0.0484(13) 0.0492(13) 0.0487(12) -0.0122(10) 0.0076(10) -0.0079(10)
C11 0.0630(15) 0.0513(14) 0.0661(15) -0.0138(12) 0.0005(12) -0.0063(12)
C12 0.0720(17) 0.0537(15) 0.0797(18) -0.0193(13) 0.0032(14) -0.0072(13)
C13 0.0651(16) 0.0584(16) 0.0739(17) -0.0213(13) 0.0114(14) -0.0119(13)
C14 0.0601(15) 0.0646(16) 0.0630(15) -0.0150(13) 0.0050(12) -0.0131(13)
C15 0.0581(15) 0.0568(15) 0.0562(14) -0.0128(11) 0.0052(11) -0.0088(12)
C16 0.0425(11) 0.0366(10) 0.0420(11) 0.0020(9) 0.0052(9) 0.0051(9)
C17 0.0419(12) 0.0450(12) 0.0433(12) -0.0019(9) 0.0060(9) 0.0032(9)
C18 0.0445(11) 0.0384(11) 0.0505(12) 0.0003(9) 0.0122(9) 0.0009(9)
C19 0.0418(11) 0.0369(11) 0.0451(12) 0.0034(8) 0.0116(9) 0.0047(9)
C20 0.0470(12) 0.0387(11) 0.0532(13) 0.0062(9) 0.0156(10) 0.0044(9)
C21 0.0467(12) 0.0423(12) 0.0489(12) 0.0088(9) 0.0124(10) 0.0095(10)
C22 0.0392(11) 0.0438(12) 0.0451(12) 0.0067(9) 0.0076(9) 0.0073(9)
C23 0.0403(12) 0.0503(13) 0.0437(12) 0.0080(9) 0.0046(9) 0.0089(10)
C24 0.0411(11) 0.0537(13) 0.0403(11) 0.0022(9) 0.0010(9) 0.0049(10)
C25 0.0397(11) 0.0454(12) 0.0407(11) -0.0009(9) 0.0022(9) 0.0023(9)
C26 0.0365(10) 0.0364(10) 0.0438(11) 0.0035(9) 0.0137(9) 0.0054(9)
C27 0.0352(11) 0.0382(11) 0.0438(11) 0.0045(9) 0.0093(9) 0.0055(8)
C28 0.0663(16) 0.0679(16) 0.0658(16) 0.0258(13) 0.0205(13) 0.0186(13)
C29 0.0367(11) 0.0402(11) 0.0433(11) 0.0008(9) 0.0005(9) 0.0023(9)
C30 0.0397(11) 0.0408(11) 0.0425(11) -0.0010(9) -0.0027(9) -0.0005(9)
C31 0.0399(11) 0.0445(12) 0.0425(11) 0.0027(9) -0.0017(9) 0.0029(9)
C32 0.0405(11) 0.0362(11) 0.0462(11) 0.0000(9) 0.0008(9) 0.0026(9)
C33 0.0353(10) 0.0406(11) 0.0421(11) -0.0031(9) 0.0020(8) 0.0012(9)
C34 0.0336(10) 0.0409(11) 0.0423(11) -0.0028(9) 0.0018(8) 0.0010(9)
C35 0.0380(11) 0.0422(12) 0.0462(11) 0.0000(9) 0.0015(9) 0.0021(9)
C36 0.0398(11) 0.0458(12) 0.0466(12) -0.0055(9) -0.0024(9) 0.0001(9)
C37 0.0380(11) 0.0466(12) 0.0460(12) -0.0061(9) 0.0034(9) -0.0030(9)
C38 0.0430(12) 0.0491(13) 0.0508(13) -0.0083(10) 0.0080(10) -0.0054(10)
C39 0.0517(13) 0.0552(14) 0.0606(14) -0.0090(11) 0.0044(11) -0.0059(11)
C40 0.0593(15) 0.0522(14) 0.0757(17) -0.0097(12) 0.0113(13) -0.0075(12)
C41 0.0559(15) 0.0638(17) 0.0676(16) -0.0189(13) 0.0086(12) -0.0146(12)
C42 0.0574(15) 0.0677(16) 0.0599(14) -0.0163(13) 0.0064(11) -0.0136(13)
C43 0.0503(13) 0.0581(14) 0.0547(14) -0.0122(11) 0.0052(11) -0.0071(11)
C44 0.0452(12) 0.0461(13) 0.0568(14) 0.0034(10) 0.0097(10) 0.0043(10)
C45 0.0478(13) 0.0499(13) 0.0621(14) -0.0010(11) 0.0127(11) -0.0004(11)
C46 0.0512(13) 0.0445(13) 0.0684(15) 0.0000(11) 0.0182(11) -0.0011(11)
C47 0.0491(13) 0.0454(12) 0.0644(14) 0.0089(11) 0.0199(11) 0.0080(10)
C48 0.0558(15) 0.0464(13) 0.0700(16) 0.0098(12) 0.0172(12) 0.0050(11)
C49 0.0546(14) 0.0533(14) 0.0662(15) 0.0170(12) 0.0153(12) 0.0118(11)
C50 0.0457(13) 0.0509(13) 0.0584(14) 0.0160(11) 0.0135(11) 0.0084(10)
C51 0.0461(13) 0.0647(16) 0.0591(15) 0.0184(12) 0.0075(11) 0.0119(11)
C52 0.0466(13) 0.0620(15) 0.0559(14) 0.0130(12) 0.0019(10) 0.0058(12)
C53 0.0432(12) 0.0515(13) 0.0540(13) 0.0082(10) 0.0020(10) 0.0049(10)
C54 0.0396(11) 0.0455(12) 0.0554(13) 0.0097(10) 0.0167(10) 0.0065(9)
C55 0.0382(11) 0.0499(13) 0.0525(13) 0.0124(10) 0.0125(10) 0.0052(10)
C56 0.0628(16) 0.0643(16) 0.0704(16) 0.0158(13) 0.0149(13) 0.0050(13)

loop_
_atom_type_symbol
_atom_type_scat_dispersion_real
_atom_type_scat_dispersion_imag
_atom_type_scat_Cromer_Mann_a1
_atom_type_scat_Cromer_Mann_b1
_atom_type_scat_Cromer_Mann_a2
_atom_type_scat_Cromer_Mann_b2
_atom_type_scat_Cromer_Mann_a3
_atom_type_scat_Cromer_Mann_b3
_atom_type_scat_Cromer_Mann_a4
_atom_type_scat_Cromer_Mann_b4
_atom_type_scat_Cromer_Mann_c
_atom_type_scat_source
C 0.0033 0.0016 2.3100 20.8439 1.0200 10.2075 1.5886 0.5687 0.8650 51.6512 0.2156 'International Tables Vol C 4.2.6.8 and 6.1.1.4'
H 0.0000 0.0000 0.4930 10.5109 0.3229 26.1257 0.1402 3.1424 0.0408 57.7998 0.0030 'International Tables Vol C 4.2.6.8 and 6.1.1.4'
N 0.0061 0.0033 12.2126 0.0057 3.1322 9.8933 2.0125 28.9975 1.1663 0.5826 -11.5290 'International Tables Vol C 4.2.6.8 and 6.1.1.4'
O 0.0106 0.0060 3.0485 13.2771 2.2868 5.7011 1.5463 0.3239 0.8670 32.9089 0.2508 'International Tables Vol C 4.2.6.8 and 6.1.1.4'
Ga 0.2307 1.6083 15.2354 3.0669 6.7006 0.2412 4.3591 10.7805 2.9623 61.4135 1.7189 'International Tables Vol C 4.2.6.8 and 6.1.1.4'

loop_
_geom_angle_atom_site_label_1
_geom_angle_atom_site_label_2
_geom_angle_atom_site_label_3
_geom_angle
_geom_angle_publ_flag
O1 Ga1 O2 95.85(5) yes
O1 Ga1 O5 94.53(6) yes
O2 Ga1 O5 91.65(6) yes
O1 Ga1 O8 89.95(6) yes
O2 Ga1 O8 89.32(6) yes
O5 Ga1 O8 175.30(6) yes
O1 Ga1 N1 92.02(6) yes
O2 Ga1 N1 171.71(6) yes
O5 Ga1 N1 90.31(6) yes
O8 Ga1 N1 88.09(6) yes
O1 Ga1 N2 172.17(6) yes
O2 Ga1 N2 90.98(6) yes
O5 Ga1 N2 89.08(6) yes
O8 Ga1 N2 86.30(6) yes
N1 Ga1 N2 80.99(6) yes
O9 Ga2 O10 95.52(6) yes
O9 Ga2 O13 95.48(6) yes
O10 Ga2 O13 92.35(7) yes
O9 Ga2 O16 90.19(6) yes
O10 Ga2 O16 89.01(7) yes
O13 Ga2 O16 174.01(6) yes
O9 Ga2 N4 93.51(6) yes
O10 Ga2 N4 170.18(6) yes
O13 Ga2 N4 90.64(7) yes
O16 Ga2 N4 87.09(7) yes
O9 Ga2 N5 173.82(7) yes
O10 Ga2 N5 90.07(6) yes
O13 Ga2 N5 86.91(7) yes
O16 Ga2 N5 87.26(6) yes
N4 Ga2 N5 80.74(7) yes
Ga1 O1 C1 125.28(12) yes
Ga1 O2 C7 124.12(12) yes
C5 O3 C9 121.25(15) yes
C3 O4 H566 121.0 no
Ga1 O5 N3 118.50(12) yes
Ga1 O8 C28 129.20(13) yes
Ga1 O8 H565 125.3 no
C28 O8 H565 105.3 no
Ga2 O9 C29 125.96(12) yes
Ga2 O10 C35 124.77(13) yes
C33 O11 C37 120.79(16) yes
C31 O12 H564 112.1 no
Ga2 O13 N6 119.23(14) yes
Ga2 O16 C56 126.75(14) yes
Ga2 O16 H567 110.4 no
C56 O16 H567 117.7 no
Ga1 N1 C16 128.46(13) yes
Ga1 N1 C26 112.26(12) yes
C16 N1 C26 119.09(17) yes
Ga1 N2 C25 127.97(14) yes
Ga1 N2 C27 112.53(12) yes
C25 N2 C27 119.48(17) yes
O5 N3 O7 117.78(19) yes
O5 N3 O6 119.6(2) yes
O7 N3 O6 122.61(19) yes
Ga2 N4 C44 127.17(15) yes
Ga2 N4 C54 111.03(14) yes
C44 N4 C54 121.73(19) yes
Ga2 N5 C53 127.48(15) yes
Ga2 N5 C55 113.02(14) yes
C53 N5 C55 119.50(19) yes
O13 N6 O14 118.6(2) yes
O13 N6 O15 119.4(2) yes
O14 N6 O15 122.0(2) yes
O19 N7 O18 119.7(3) yes
O19 N7 O17 118.0(3) yes
O18 N7 O17 122.2(3) yes
O22 N8 O21 122.5(3) yes
O22 N8 O20 120.6(3) yes
O21 N8 O20 116.9(3) yes
O1 C1 C2 118.35(17) yes
O1 C1 C6 122.36(17) yes
C2 C1 C6 119.29(18) yes
C1 C2 C3 121.90(18) yes
C1 C2 H21 118.6 no
C3 C2 H21 119.5 no
C2 C3 O4 116.69(17) yes
C2 C3 C4 120.67(18) yes
O4 C3 C4 122.63(18) yes
C3 C4 C5 118.50(18) yes
C3 C4 H41 121.3 no
C5 C4 H41 120.2 no
C4 C5 O3 116.01(17) yes
C4 C5 C6 123.43(17) yes
O3 C5 C6 120.50(16) yes
C1 C6 C5 116.17(16) yes
C1 C6 C7 126.22(17) yes
C5 C6 C7 117.60(17) yes
C6 C7 O2 124.08(17) yes
C6 C7 C8 118.81(18) yes
O2 C7 C8 117.09(17) yes
C7 C8 C9 120.34(18) yes
C7 C8 H81 118.7 no
C9 C8 H81 120.9 no
O3 C9 C8 121.42(17) yes
O3 C9 C10 111.72(18) yes
C8 C9 C10 126.86(19) yes
C9 C10 C11 121.9(2) yes
C9 C10 C15 119.9(2) yes
C11 C10 C15 118.1(2) yes
C10 C11 C12 120.4(2) yes
C10 C11 H111 119.7 no
C12 C11 H111 119.9 no
C11 C12 C13 120.3(3) yes
C11 C12 H121 119.0 no
C13 C12 H121 120.7 no
C12 C13 C14 121.6(2) yes
C12 C13 H131 118.2 no
C14 C13 H131 120.2 no
C13 C14 C15 119.0(2) yes
C13 C14 H141 121.1 no
C15 C14 H141 119.8 no
C14 C15 C10 120.6(2) yes
C14 C15 H151 119.6 no
C10 C15 H151 119.8 no
N1 C16 C17 122.36(18) yes
N1 C16 H161 118.0 no
C17 C16 H161 119.6 no
C16 C17 C18 118.41(19) yes
C16 C17 H171 121.4 no
C18 C17 H171 120.2 no
C17 C18 C19 120.63(19) yes
C17 C18 H181 118.7 no
C19 C18 H181 120.7 no
C18 C19 C20 124.78(19) yes
C18 C19 C26 115.92(18) yes
C20 C19 C26 119.28(19) yes
C19 C20 C21 121.7(2) yes
C19 C20 H201 119.6 no
C21 C20 H201 118.7 no
C20 C21 C22 120.45(19) yes
C20 C21 H211 120.1 no
C22 C21 H211 119.5 no
C21 C22 C23 124.60(19) yes
C21 C22 C27 118.81(18) yes
C23 C22 C27 116.58(19) yes
C22 C23 C24 120.19(19) yes
C22 C23 H231 119.1 no
C24 C23 H231 120.7 no
C23 C24 C25 120.73(19) yes
C23 C24 H241 119.8 no
C25 C24 H241 119.5 no
C24 C25 N2 120.42(19) yes
C24 C25 H251 119.5 no
N2 C25 H251 120.1 no
C19 C26 N1 123.57(18) yes
C19 C26 C27 119.01(17) yes
N1 C26 C27 117.38(17) yes
C26 C27 C22 120.71(18) yes
C26 C27 N2 116.69(17) yes
C22 C27 N2 122.59(18) yes
O8 C28 H282 110.0 no
O8 C28 H281 112.8 no
H282 C28 H281 109.3 no
O8 C28 H283 108.1 no
H282 C28 H283 108.0 no
H281 C28 H283 108.5 no
O9 C29 C30 117.47(18) yes
O9 C29 C34 122.51(17) yes
C30 C29 C34 119.97(18) yes
C29 C30 C31 120.06(18) yes
C29 C30 H301 119.9 no
C31 C30 H301 120.0 no
C30 C31 O12 116.54(18) yes
C30 C31 C32 122.39(18) yes
O12 C31 C32 121.07(18) yes
C31 C32 C33 117.34(18) yes
C31 C32 H321 121.8 no
C33 C32 H321 120.8 no
C32 C33 O11 115.48(17) yes
C32 C33 C34 123.39(18) yes
O11 C33 C34 121.13(16) yes
C33 C34 C29 116.75(17) yes
C33 C34 C35 117.62(17) yes
C29 C34 C35 125.62(19) yes
C34 C35 O10 124.88(19) yes
C34 C35 C36 117.93(18) yes
O10 C35 C36 117.18(18) yes
C35 C36 C37 121.71(18) yes
C35 C36 H361 118.3 no
C37 C36 H361 120.0 no
O11 C37 C36 120.69(18) yes
O11 C37 C38 113.03(18) yes
C36 C37 C38 126.19(19) yes
C37 C38 C39 121.11(19) yes
C37 C38 C43 120.4(2) yes
C39 C38 C43 118.5(2) yes
C38 C39 C40 120.0(2) yes
C38 C39 H391 120.6 no
C40 C39 H391 119.4 no
C39 C40 C41 118.8(2) yes
C39 C40 H401 119.2 no
C41 C40 H401 122.0 no
C40 C41 C42 122.2(2) yes
C40 C41 H411 118.3 no
C42 C41 H411 119.5 no
C41 C42 C43 119.8(2) yes
C41 C42 H421 120.4 no
C43 C42 H421 119.8 no
C38 C43 C42 120.7(2) yes
C38 C43 H431 120.4 no
C42 C43 H431 118.9 no
N4 C44 C45 120.9(2) yes
N4 C44 H441 119.2 no
C45 C44 H441 119.8 no
C44 C45 C46 118.8(2) yes
C44 C45 H451 119.5 no
C46 C45 H451 121.7 no
C45 C46 C47 120.7(2) yes
C45 C46 H461 120.1 no
C47 C46 H461 119.1 no
C46 C47 C48 126.1(2) yes
C46 C47 C54 117.5(2) yes
C48 C47 C54 116.4(2) yes
C47 C48 C49 122.3(2) yes
C47 C48 H481 117.2 no
C49 C48 H481 120.5 no
C48 C49 C50 122.9(2) yes
C48 C49 H491 119.0 no
C50 C49 H491 118.0 no
C49 C50 C51 128.3(2) yes
C49 C50 C55 117.4(2) yes
C51 C50 C55 114.2(2) yes
C50 C51 C52 123.3(2) yes
C50 C51 H511 118.2 no
C52 C51 H511 118.5 no
C51 C52 C53 117.0(2) yes
C51 C52 H521 121.8 no
C53 C52 H521 121.2 no
C52 C53 N5 122.3(2) yes
C52 C53 H531 119.3 no
N5 C53 H531 118.4 no
C47 C54 N4 120.3(2) yes
C47 C54 C55 120.97(19) yes
N4 C54 C55 118.65(19) yes
C54 C55 C50 119.9(2) yes
C54 C55 N5 116.54(19) yes
C50 C55 N5 123.5(2) yes
O16 C56 H563 110.2 no
O16 C56 H562 108.1 no
H563 C56 H562 109.4 no
O16 C56 H561 110.6 no
H563 C56 H561 109.6 no
H562 C56 H561 108.9 no

loop_
_geom_bond_atom_site_label_1
_geom_bond_atom_site_label_2
_geom_bond_distance
_geom_bond_publ_flag
Ga1 O1 1.8598(13) yes
Ga1 O2 1.9355(13) yes
Ga1 O5 2.0251(14) yes
Ga1 O8 2.0470(14) yes
Ga1 N1 2.0662(15) yes
Ga1 N2 2.0437(15) yes
Ga2 O9 1.8619(13) yes
Ga2 O10 1.9320(14) yes
Ga2 O13 2.0115(17) yes
Ga2 O16 2.0451(16) yes
Ga2 N4 2.0675(17) yes
Ga2 N5 2.0566(17) yes
O1 C1 1.329(2) yes
O2 C7 1.289(2) yes
O3 C5 1.359(2) yes
O3 C9 1.353(2) yes
O4 C3 1.343(2) yes
O4 H566 0.810 no
O5 N3 1.277(2) yes
O6 N3 1.209(2) yes
O7 N3 1.216(2) yes
O8 C28 1.396(3) yes
O8 H565 0.831 no
O9 C29 1.323(2) yes
O10 C35 1.263(2) yes
O11 C33 1.367(2) yes
O11 C37 1.353(2) yes
O12 C31 1.358(2) yes
O12 H564 0.829 no
O13 N6 1.271(2) yes
O14 N6 1.199(3) yes
O15 N6 1.199(3) yes
O16 C56 1.380(3) yes
O16 H567 0.819 no
O17 N7 1.166(3) yes
O18 N7 1.216(3) yes
O19 N7 1.225(3) yes
O20 N8 1.180(3) yes
O21 N8 1.228(3) yes
O22 N8 1.239(3) yes
N1 C16 1.303(2) yes
N1 C26 1.346(2) yes
N2 C25 1.320(2) yes
N2 C27 1.368(2) yes
N4 C44 1.304(3) yes
N4 C54 1.352(3) yes
N5 C53 1.304(3) yes
N5 C55 1.338(3) yes
C1 C2 1.373(3) yes
C1 C6 1.433(3) yes
C2 C3 1.381(3) yes
C2 H21 0.921 no
C3 C4 1.377(3) yes
C4 C5 1.365(3) yes
C4 H41 0.934 no
C5 C6 1.422(3) yes
C6 C7 1.402(2) yes
C7 C8 1.433(3) yes
C8 C9 1.332(3) yes
C8 H81 0.926 no
C9 C10 1.473(3) yes
C10 C11 1.385(3) yes
C10 C15 1.380(3) yes
C11 C12 1.388(3) yes
C11 H111 0.930 no
C12 C13 1.341(3) yes
C12 H121 0.928 no
C13 C14 1.351(3) yes
C13 H131 0.929 no
C14 C15 1.407(3) yes
C14 H141 0.926 no
C15 H151 0.926 no
C16 C17 1.400(3) yes
C16 H161 0.936 no
C17 C18 1.377(3) yes
C17 H171 0.921 no
C18 C19 1.392(3) yes
C18 H181 0.928 no
C19 C20 1.426(3) yes
C19 C26 1.399(3) yes
C20 C21 1.353(3) yes
C20 H201 0.914 no
C21 C22 1.433(3) yes
C21 H211 0.920 no
C22 C23 1.403(3) yes
C22 C27 1.397(3) yes
C23 C24 1.345(3) yes
C23 H231 0.934 no
C24 C25 1.408(3) yes
C24 H241 0.930 no
C25 H251 0.937 no
C26 C27 1.436(3) yes
C28 H282 0.966 no
C28 H281 0.969 no
C28 H283 0.963 no
C29 C30 1.392(3) yes
C29 C34 1.418(3) yes
C30 C31 1.378(3) yes
C30 H301 0.933 no
C31 C32 1.382(3) yes
C32 C33 1.376(3) yes
C32 H321 0.921 no
C33 C34 1.418(3) yes
C34 C35 1.410(3) yes
C35 C36 1.427(3) yes
C36 C37 1.340(3) yes
C36 H361 0.934 no
C37 C38 1.466(3) yes
C38 C39 1.382(3) yes
C38 C43 1.379(3) yes
C39 C40 1.405(3) yes
C39 H391 0.933 no
C40 C41 1.342(3) yes
C40 H401 0.919 no
C41 C42 1.347(3) yes
C41 H411 0.926 no
C42 C43 1.369(3) yes
C42 H421 0.939 no
C43 H431 0.925 no
C44 C45 1.407(3) yes
C44 H441 0.930 no
C45 C46 1.365(3) yes
C45 H451 0.929 no
C46 C47 1.387(3) yes
C46 H461 0.932 no
C47 C48 1.447(3) yes
C47 C54 1.413(3) yes
C48 C49 1.303(3) yes
C48 H481 0.939 no
C49 C50 1.432(3) yes
C49 H491 0.920 no
C50 C51 1.404(3) yes
C50 C55 1.406(3) yes
C51 C52 1.340(3) yes
C51 H511 0.922 no
C52 C53 1.419(3) yes
C52 H521 0.929 no
C53 H531 0.936 no
C54 C55 1.425(3) yes
C56 H563 0.975 no
C56 H562 0.977 no
C56 H561 0.969 no

loop_
_geom_hbond_atom_site_label_D
_geom_hbond_atom_site_label_H
_geom_hbond_atom_site_label_A
_geom_hbond_site_symmetry_A
_geom_hbond_angle_DHA
_geom_hbond_distance_DH
_geom_hbond_distance_HA
_geom_hbond_distance_DA
_geom_hbond_publ_flag
C15 H151 O19 2_666 155.80(10) 0.926 2.309 3.177(3) yes
O4 H566 O20 4_555 164.81(8) 0.810 1.902 2.692(3) yes
O4 H566 O21 4_555 141.00(6) 0.810 2.483 3.154(3) yes
O4 H566 N8 4_555 165.99(8) 0.810 2.519 3.312(3) yes
O8 H565 O20 2_666 161.37(8) 0.831 1.874 2.675(3) yes
O8 H565 O22 2_666 142.03(6) 0.831 2.523 3.219(3) yes
O8 H565 N8 2_666 168.06(8) 0.831 2.519 3.337(3) yes
C25 H251 O18 2_666 136.35(7) 0.937 2.546 3.288(3) yes
C24 H241 O12 1_455 165.52(6) 0.930 2.399 3.308(3) yes
C17 H171 O15 2_766 151.99(7) 0.921 2.447 3.289(3) yes
O12 H564 O17 2_766 175.71(8) 0.829 1.853 2.680(3) yes
O12 H564 O18 2_766 129.18(6) 0.829 2.529 3.120(3) yes
O12 H564 N7 2_766 157.19(7) 0.829 2.492 3.272(3) yes
C42 H421 O4 1_554 136.69(7) 0.939 2.472 3.220(3) yes
O16 H567 O17 4_564 165.00(9) 0.819 1.880 2.679(3) yes
O16 H567 O19 4_564 128.88(7) 0.819 2.545 3.125(3) yes
O16 H567 N7 4_564 154.86(7) 0.819 2.559 3.319(3) yes
C56 H562 O21 . 139.18(8) 0.977 2.577 3.378(3) yes
C56 H562 O22 . 158.74(8) 0.977 2.477 3.406(3) yes
C56 H562 N8 . 167.19(9) 0.977 2.360 3.320(3) yes
C45 H451 O7 2_766 137.98(6) 0.929 2.599 3.347(3) yes
C51 H511 O22 4_564 141.03(7) 0.922 2.586 3.353(3) yes
